data_7239239
loop_
_publ_author_name
'Pallikonda, Gangaram'
'Chakravarty, Manab'

_publ_section_title
;
 Triflic acid mediated functionalization of \a-hydroxyphosphonates: route
 for sulfonamide phosphonates
;
_journal_issue 43
_journal_name_full 'RSC Advances'
_journal_page_first 20503
_journal_paper_doi 10.1039/c3ra43823f
_journal_volume 3
_journal_year 2013
_chemical_formula_sum 'C20 H26 N O5 P S'
_chemical_formula_weight 423.45
_space_group_IT_number 2
_space_group_name_Hall '-P 1'
_space_group_name_H-M_alt 'P -1'
_symmetry_cell_setting triclinic
_symmetry_space_group_name_H-M 'P -1'
_atom_sites_solution_hydrogens geom
_atom_sites_solution_primary direct
_atom_sites_solution_secondary difmap
_audit_creation_method SHELXL-97
_cell_angle_alpha 93.9990(10)
_cell_angle_beta 107.3030(10)
_cell_angle_gamma 116.9270(10)
_cell_formula_units_Z 2
_cell_length_a 10.8332(8)
_cell_length_b 10.9777(8)
_cell_length_c 10.9787(8)
_cell_measurement_reflns_used 6973
_cell_measurement_temperature 298(2)
_cell_measurement_theta_max 25.90
_cell_measurement_theta_min 2.41
_cell_volume 1078.87(14)
_computing_cell_refinement 'Bruker SMART'
_computing_data_collection 'Bruker SMART'
_computing_data_reduction 'Bruker SAINT'
_computing_molecular_graphics 'Bruker SHELXTL'
_computing_publication_material 'Bruker SHELXTL'
_computing_structure_refinement 'SHELXL-97 (Sheldrick, 1997)'
_computing_structure_solution 'Bruker SHELXTL'
_diffrn_ambient_temperature 298(2)
_diffrn_measured_fraction_theta_full 0.997
_diffrn_measured_fraction_theta_max 0.997
_diffrn_measurement_device_type 'CCD area detector'
_diffrn_measurement_method 'phi and omega scans'
_diffrn_radiation_monochromator graphite
_diffrn_radiation_source 'fine-focus sealed tube'
_diffrn_radiation_type MoK\a
_diffrn_radiation_wavelength 0.71073
_diffrn_reflns_av_R_equivalents 0.0228
_diffrn_reflns_av_sigmaI/netI 0.0230
_diffrn_reflns_limit_h_max 12
_diffrn_reflns_limit_h_min -12
_diffrn_reflns_limit_k_max 13
_diffrn_reflns_limit_k_min -13
_diffrn_reflns_limit_l_max 13
_diffrn_reflns_limit_l_min -12
_diffrn_reflns_number 10411
_diffrn_reflns_theta_full 25.00
_diffrn_reflns_theta_max 25.00
_diffrn_reflns_theta_min 2.00
_exptl_absorpt_coefficient_mu 0.254
_exptl_absorpt_correction_type none
_exptl_crystal_colour colorless
_exptl_crystal_density_diffrn 1.303
_exptl_crystal_density_method 'not measured'
_exptl_crystal_description block
_exptl_crystal_F_000 448
_exptl_crystal_size_max 0.26
_exptl_crystal_size_mid 0.24
_exptl_crystal_size_min 0.24
_refine_diff_density_max 0.514
_refine_diff_density_min -0.362
_refine_diff_density_rms 0.056
_refine_ls_extinction_method none
_refine_ls_goodness_of_fit_ref 1.052
_refine_ls_hydrogen_treatment mixed
_refine_ls_matrix_type full
_refine_ls_number_parameters 257
_refine_ls_number_reflns 3780
_refine_ls_number_restraints 0
_refine_ls_restrained_S_all 1.052
_refine_ls_R_factor_all 0.0538
_refine_ls_R_factor_gt 0.0472
_refine_ls_shift/su_max 0.000
_refine_ls_shift/su_mean 0.000
_refine_ls_structure_factor_coef Fsqd
_refine_ls_weighting_details 'calc w=1/[\s^2^(Fo^2^)+(0.0762P)^2^+0.4044P] where P=(Fo^2^+2Fc^2^)/3'
_refine_ls_weighting_scheme calc
_refine_ls_wR_factor_gt 0.1290
_refine_ls_wR_factor_ref 0.1353
_reflns_number_gt 3257
_reflns_number_total 3780
_reflns_threshold_expression >2sigma(I)
_cod_data_source_file c3ra43823f.txt
_cod_data_source_block platon
_cod_depositor_comments
;
The following automatic conversions were performed:

data item '_symmetry_cell_setting' value 'Triclinic' was changed to
'triclinic' in accordance with the
/home/saulius/struct/COD-crude-data/automatic-downloads/DataCite-retrospective/RSC/depositions/lib/dictionaries/cif_core.dic
dictionary named 'cif_core.dic' version 2.4.2 last updated on
2011-04-26.

Automatic conversion script
Id: cif_fix_values 6909 2019-04-08 15:41:33Z antanas 
;
_cod_original_sg_symbol_H-M P-1
_cod_database_code 7239239

loop_
_symmetry_equiv_pos_as_xyz
'x, y, z'
'-x, -y, -z'

loop_
_atom_site_label
_atom_site_type_symbol
_atom_site_fract_x
_atom_site_fract_y
_atom_site_fract_z
_atom_site_U_iso_or_equiv
_atom_site_adp_type
_atom_site_occupancy
_atom_site_symmetry_multiplicity
_atom_site_calc_flag
_atom_site_refinement_flags
S1 S 0.30897(6) 0.73952(6) -0.20042(5) 0.04823(19) Uani 1 1 d .
P1 P 0.82320(6) 0.75824(6) 0.16840(6) 0.0498(2) Uani 1 1 d .
O2 O 0.9088(2) 0.8216(2) 0.32043(19) 0.0777(6) Uani 1 1 d .
O3 O 0.94359(19) 0.84760(19) 0.1135(2) 0.0725(5) Uani 1 1 d .
O1 O 0.76055(18) 0.60665(16) 0.12448(18) 0.0608(4) Uani 1 1 d .
O4 O 0.17116(19) 0.6437(2) -0.30520(17) 0.0666(5) Uani 1 1 d .
O5 O 0.3483(2) 0.88356(17) -0.16231(17) 0.0618(4) Uani 1 1 d .
N2 N 0.30345(19) 0.6733(2) -0.07468(17) 0.0435(4) Uani 1 1 d .
C18 C 1.1248(4) 0.8953(4) 0.5100(3) 0.0892(10) Uani 1 1 d .
H18A H 1.1947 0.8686 0.5579 0.134 Uiso 1 1 calc R
H18B H 1.0765 0.9111 0.5649 0.134 Uiso 1 1 calc R
H18C H 1.1765 0.9801 0.4840 0.134 Uiso 1 1 calc R
C17 C 1.0146(4) 0.7843(4) 0.3946(3) 0.0865(9) Uani 1 1 d .
H17A H 1.0636 0.7670 0.3400 0.104 Uiso 1 1 calc R
H17B H 0.9630 0.6983 0.4208 0.104 Uiso 1 1 calc R
C19 C 0.9334(4) 0.8007(4) -0.0143(4) 0.1025(12) Uani 1 1 d .
H19A H 0.8860 0.8410 -0.0745 0.123 Uiso 1 1 calc R
H19B H 0.8701 0.6992 -0.0418 0.123 Uiso 1 1 calc R
C20 C 1.0739(4) 0.8367(5) -0.0236(4) 0.1147(14) Uani 1 1 d .
H20A H 1.0592 0.8025 -0.1125 0.172 Uiso 1 1 calc R
H20B H 1.1203 0.7948 0.0336 0.172 Uiso 1 1 calc R
H20C H 1.1368 0.9372 0.0019 0.172 Uiso 1 1 calc R
C3 C 0.6874(2) 0.8116(2) 0.1323(2) 0.0472(5) Uani 1 1 d .
H3 H 0.7172 0.9069 0.1490 0.057 Uiso 1 1 calc R
C2 C 0.5449(2) 0.7176(2) 0.0820(2) 0.0429(5) Uani 1 1 d .
H2 H 0.5192 0.6236 0.0605 0.051 Uiso 1 1 calc R
C1 C 0.4195(2) 0.7502(2) 0.0563(2) 0.0413(5) Uani 1 1 d .
H1 H 0.4604 0.8513 0.0623 0.050 Uiso 1 1 calc R
C4 C 0.3538(2) 0.7136(2) 0.1623(2) 0.0457(5) Uani 1 1 d .
C5 C 0.2147(3) 0.6014(3) 0.1380(3) 0.0606(6) Uani 1 1 d .
H5 H 0.1556 0.5454 0.0531 0.073 Uiso 1 1 calc R
C6 C 0.1616(4) 0.5709(3) 0.2390(3) 0.0771(8) Uani 1 1 d .
H6 H 0.0671 0.4950 0.2208 0.092 Uiso 1 1 calc R
C7 C 0.2452(4) 0.6499(4) 0.3631(3) 0.0845(10) Uani 1 1 d .
H7 H 0.2093 0.6286 0.4304 0.101 Uiso 1 1 calc R
C8 C 0.3839(4) 0.7622(5) 0.3885(3) 0.0933(11) Uani 1 1 d .
H8 H 0.4424 0.8172 0.4738 0.112 Uiso 1 1 calc R
C9 C 0.4382(3) 0.7948(3) 0.2885(2) 0.0715(8) Uani 1 1 d .
H9 H 0.5321 0.8718 0.3071 0.086 Uiso 1 1 calc R
C10 C 0.4518(3) 0.7376(2) -0.2454(2) 0.0488(5) Uani 1 1 d .
C11 C 0.5716(3) 0.8617(3) -0.2410(2) 0.0603(6) Uani 1 1 d .
H11 H 0.5815 0.9477 -0.2094 0.072 Uiso 1 1 calc R
C12 C 0.6768(3) 0.8566(3) -0.2842(3) 0.0716(8) Uani 1 1 d .
H12 H 0.7574 0.9405 -0.2817 0.086 Uiso 1 1 calc R
C13 C 0.6663(3) 0.7318(3) -0.3308(3) 0.0699(7) Uani 1 1 d .
C14 C 0.5479(4) 0.6084(3) -0.3295(3) 0.0745(8) Uani 1 1 d .
H14 H 0.5409 0.5226 -0.3569 0.089 Uiso 1 1 calc R
C15 C 0.4407(3) 0.6108(3) -0.2882(3) 0.0655(7) Uani 1 1 d .
H15 H 0.3610 0.5270 -0.2893 0.079 Uiso 1 1 calc R
C16 C 0.7788(4) 0.7280(4) -0.3835(4) 0.1016(12) Uani 1 1 d .
H16A H 0.7533 0.6321 -0.4117 0.152 Uiso 1 1 calc R
H16B H 0.8763 0.7784 -0.3156 0.152 Uiso 1 1 calc R
H16C H 0.7783 0.7711 -0.4566 0.152 Uiso 1 1 calc R
H2A H 0.275(3) 0.592(3) -0.092(2) 0.046(7) Uiso 1 1 d .

loop_
_atom_site_aniso_label
_atom_site_aniso_U_11
_atom_site_aniso_U_22
_atom_site_aniso_U_33
_atom_site_aniso_U_23
_atom_site_aniso_U_13
_atom_site_aniso_U_12
S1 0.0478(3) 0.0505(3) 0.0469(3) 0.0157(2) 0.0167(2) 0.0248(3)
P1 0.0383(3) 0.0411(3) 0.0654(4) 0.0056(3) 0.0154(3) 0.0194(3)
O2 0.0723(12) 0.0877(14) 0.0694(12) -0.0042(10) 0.0009(10) 0.0556(11)
O3 0.0529(10) 0.0569(10) 0.1064(15) 0.0119(10) 0.0412(10) 0.0200(8)
O1 0.0544(9) 0.0435(9) 0.0843(12) 0.0104(8) 0.0261(9) 0.0246(8)
O4 0.0513(10) 0.0772(12) 0.0525(10) 0.0137(8) 0.0077(8) 0.0244(9)
O5 0.0717(11) 0.0536(10) 0.0718(11) 0.0239(8) 0.0299(9) 0.0372(9)
N2 0.0438(10) 0.0375(10) 0.0456(10) 0.0081(8) 0.0156(8) 0.0184(8)
C18 0.079(2) 0.105(3) 0.0716(19) 0.0228(18) 0.0072(16) 0.0491(19)
C17 0.089(2) 0.094(2) 0.081(2) 0.0159(17) 0.0115(17) 0.0611(19)
C19 0.085(2) 0.104(3) 0.086(2) 0.013(2) 0.0327(19) 0.022(2)
C20 0.092(3) 0.132(3) 0.136(3) 0.006(3) 0.056(2) 0.063(2)
C3 0.0435(12) 0.0394(11) 0.0572(13) 0.0097(9) 0.0174(10) 0.0205(9)
C2 0.0430(11) 0.0403(11) 0.0466(11) 0.0086(9) 0.0175(9) 0.0213(9)
C1 0.0393(10) 0.0394(11) 0.0433(11) 0.0075(8) 0.0139(9) 0.0193(9)
C4 0.0495(12) 0.0534(12) 0.0468(12) 0.0137(9) 0.0190(10) 0.0346(10)
C5 0.0628(15) 0.0632(15) 0.0609(15) 0.0158(12) 0.0329(12) 0.0290(13)
C6 0.086(2) 0.087(2) 0.088(2) 0.0395(17) 0.0562(18) 0.0492(17)
C7 0.113(3) 0.133(3) 0.072(2) 0.053(2) 0.060(2) 0.091(3)
C8 0.104(3) 0.149(3) 0.0447(15) 0.0155(18) 0.0244(16) 0.080(3)
C9 0.0622(16) 0.098(2) 0.0486(14) 0.0040(13) 0.0159(12) 0.0396(16)
C10 0.0523(12) 0.0519(13) 0.0407(11) 0.0134(9) 0.0196(10) 0.0229(10)
C11 0.0591(14) 0.0536(14) 0.0602(15) 0.0130(11) 0.0255(12) 0.0197(12)
C12 0.0586(15) 0.0722(18) 0.0745(18) 0.0223(14) 0.0324(14) 0.0196(13)
C13 0.0685(17) 0.089(2) 0.0631(16) 0.0267(14) 0.0370(14) 0.0389(15)
C14 0.092(2) 0.0719(18) 0.0782(19) 0.0201(15) 0.0506(17) 0.0438(16)
C15 0.0746(17) 0.0541(14) 0.0744(17) 0.0192(12) 0.0439(14) 0.0267(13)
C16 0.096(2) 0.130(3) 0.113(3) 0.043(2) 0.071(2) 0.062(2)

loop_
_atom_type_symbol
_atom_type_description
_atom_type_scat_dispersion_real
_atom_type_scat_dispersion_imag
_atom_type_scat_source
C C 0.0033 0.0016 'International Tables Vol C Tables 4.2.6.8 and 6.1.1.4'
H H 0.0000 0.0000 'International Tables Vol C Tables 4.2.6.8 and 6.1.1.4'
N N 0.0061 0.0033 'International Tables Vol C Tables 4.2.6.8 and 6.1.1.4'
O O 0.0106 0.0060 'International Tables Vol C Tables 4.2.6.8 and 6.1.1.4'
P P 0.1023 0.0942 'International Tables Vol C Tables 4.2.6.8 and 6.1.1.4'
S S 0.1246 0.1234 'International Tables Vol C Tables 4.2.6.8 and 6.1.1.4'

loop_
_geom_angle_atom_site_label_1
_geom_angle_atom_site_label_2
_geom_angle_atom_site_label_3
_geom_angle
O4 S1 O5 119.88(11)
O4 S1 N2 105.59(10)
O5 S1 N2 108.03(10)
O4 S1 C10 106.67(11)
O5 S1 C10 107.48(11)
N2 S1 C10 108.83(10)
O1 P1 O3 113.75(10)
O1 P1 O2 115.63(11)
O3 P1 O2 101.91(12)
O1 P1 C3 113.51(10)
O3 P1 C3 108.12(11)
O2 P1 C3 102.71(10)
C17 O2 P1 121.07(19)
C19 O3 P1 121.5(2)
C1 N2 S1 121.53(14)
C1 N2 H2A 114.4(17)
S1 N2 H2A 112.5(18)
C17 C18 H18A 109.5
C17 C18 H18B 109.5
H18A C18 H18B 109.5
C17 C18 H18C 109.5
H18A C18 H18C 109.5
H18B C18 H18C 109.5
O2 C17 C18 110.8(3)
O2 C17 H17A 109.5
C18 C17 H17A 109.5
O2 C17 H17B 109.5
C18 C17 H17B 109.5
H17A C17 H17B 108.1
O3 C19 C20 113.7(3)
O3 C19 H19A 108.8
C20 C19 H19A 108.8
O3 C19 H19B 108.8
C20 C19 H19B 108.8
H19A C19 H19B 107.7
C19 C20 H20A 109.5
C19 C20 H20B 109.5
H20A C20 H20B 109.5
C19 C20 H20C 109.5
H20A C20 H20C 109.5
H20B C20 H20C 109.5
C2 C3 P1 120.48(17)
C2 C3 H3 119.8
P1 C3 H3 119.8
C3 C2 C1 125.11(19)
C3 C2 H2 117.4
C1 C2 H2 117.4
N2 C1 C2 111.95(16)
N2 C1 C4 110.48(17)
C2 C1 C4 108.68(17)
N2 C1 H1 108.6
C2 C1 H1 108.6
C4 C1 H1 108.6
C9 C4 C5 118.3(2)
C9 C4 C1 118.6(2)
C5 C4 C1 123.1(2)
C4 C5 C6 120.7(3)
C4 C5 H5 119.7
C6 C5 H5 119.7
C7 C6 C5 120.9(3)
C7 C6 H6 119.5
C5 C6 H6 119.5
C6 C7 C8 119.0(3)
C6 C7 H7 120.5
C8 C7 H7 120.5
C7 C8 C9 120.8(3)
C7 C8 H8 119.6
C9 C8 H8 119.6
C4 C9 C8 120.2(3)
C4 C9 H9 119.9
C8 C9 H9 119.9
C11 C10 C15 120.0(2)
C11 C10 S1 120.40(19)
C15 C10 S1 119.57(18)
C10 C11 C12 119.1(3)
C10 C11 H11 120.4
C12 C11 H11 120.4
C13 C12 C11 122.1(3)
C13 C12 H12 119.0
C11 C12 H12 119.0
C12 C13 C14 117.9(3)
C12 C13 C16 121.4(3)
C14 C13 C16 120.8(3)
C15 C14 C13 121.1(3)
C15 C14 H14 119.5
C13 C14 H14 119.5
C14 C15 C10 119.8(2)
C14 C15 H15 120.1
C10 C15 H15 120.1
C13 C16 H16A 109.5
C13 C16 H16B 109.5
H16A C16 H16B 109.5
C13 C16 H16C 109.5
H16A C16 H16C 109.5
H16B C16 H16C 109.5

loop_
_geom_bond_atom_site_label_1
_geom_bond_atom_site_label_2
_geom_bond_distance
S1 O4 1.4305(17)
S1 O5 1.4312(17)
S1 N2 1.6085(19)
S1 C10 1.766(2)
P1 O1 1.4604(17)
P1 O3 1.5547(19)
P1 O2 1.569(2)
P1 C3 1.769(2)
O2 C17 1.436(3)
O3 C19 1.415(4)
N2 C1 1.468(3)
N2 H2A 0.79(2)
C18 C17 1.443(4)
C18 H18A 0.9600
C18 H18B 0.9600
C18 H18C 0.9600
C17 H17A 0.9700
C17 H17B 0.9700
C19 C20 1.427(5)
C19 H19A 0.9700
C19 H19B 0.9700
C20 H20A 0.9600
C20 H20B 0.9600
C20 H20C 0.9600
C3 C2 1.313(3)
C3 H3 0.9300
C2 C1 1.510(3)
C2 H2 0.9300
C1 C4 1.523(3)
C1 H1 0.9800
C4 C9 1.373(3)
C4 C5 1.376(3)
C5 C6 1.389(4)
C5 H5 0.9300
C6 C7 1.348(5)
C6 H6 0.9300
C7 C8 1.371(5)
C7 H7 0.9300
C8 C9 1.389(4)
C8 H8 0.9300
C9 H9 0.9300
C10 C11 1.376(3)
C10 C15 1.378(3)
C11 C12 1.379(4)
C11 H11 0.9300
C12 C13 1.370(4)
C12 H12 0.9300
C13 C14 1.386(4)
C13 C16 1.511(4)
C14 C15 1.376(4)
C14 H14 0.9300
C15 H15 0.9300
C16 H16A 0.9600
C16 H16B 0.9600
C16 H16C 0.9600
